data_7043643
loop_
_publ_author_name
'Xie, Zhu-Lin'
'Durgaprasad, Gummadi'
'Ali, Azim K.'
'Rose, Michael J.'

_publ_section_title
;
 Substitution reactions of iron(ii) carbamoyl-thioether complexes related
 to mono-iron hydrogenase
;
_journal_name_full 'Dalton Trans.'
_journal_paper_doi 10.1039/C7DT01696D
_journal_year 2017
_chemical_formula_moiety 'C65 H38 B F24 Fe N2 O3 P S'
_chemical_formula_sum 'C65 H38 B F24 Fe N2 O3 P S'
_chemical_formula_weight 1480.66
_chemical_name_systematic
;
 ?
;
_space_group_crystal_system triclinic
_space_group_IT_number 2
_space_group_name_Hall '-P 1'
_space_group_name_H-M_alt 'P -1'
_symmetry_space_group_name_Hall '-P 1'
_symmetry_space_group_name_H-M 'P -1'
_atom_sites_solution_hydrogens geom
_audit_creation_method SHELXL-2013
_audit_update_record
;
2017-06-08 deposited with the CCDC.
2017-06-22 downloaded from the CCDC.
;
_cell_angle_alpha 82.349(4)
_cell_angle_beta 76.412(4)
_cell_angle_gamma 86.564(4)
_cell_formula_units_Z 2
_cell_length_a 12.3336(6)
_cell_length_b 13.7435(6)
_cell_length_c 19.1836(8)
_cell_measurement_reflns_used 6749
_cell_measurement_temperature 153(2)
_cell_measurement_theta_max 73.8420
_cell_measurement_theta_min 3.9050
_cell_volume 3131.2(2)
_computing_cell_refinement 'CrysAlisPro V 1.171.37.31, Agilent Technologies'
_computing_data_collection 'CrysAlisPro V 1.171.37.31, Agilent Technologies'
_computing_data_reduction 'CrysAlisPro V 1.171.37.31, Agilent Technologies'
_computing_molecular_graphics 'XP SHELXTL/PC, Siemens Analytical'
_computing_publication_material 'XP SHELXTL/PC, Siemens Analytical'
_computing_structure_refinement 'SHELXL-2013 (Sheldrick, 2013)'
_computing_structure_solution
;
SUPERFLIP.  Palatinus, L. and Chapuis, G., J. Appl. Cryst. 40, 786-790.
;
_diffrn_ambient_temperature 153(2)
_diffrn_measured_fraction_theta_full 0.999
_diffrn_measured_fraction_theta_max 0.966
_diffrn_measurement_device_type 'Agilent SuperNova Dual with AtlasS2 detector'
_diffrn_measurement_method \w-scans
_diffrn_radiation_type CuK\a
_diffrn_radiation_wavelength 1.54184
_diffrn_reflns_av_R_equivalents 0.0454
_diffrn_reflns_av_unetI/netI 0.0700
_diffrn_reflns_Laue_measured_fraction_full 0.999
_diffrn_reflns_Laue_measured_fraction_max 0.966
_diffrn_reflns_limit_h_max 15
_diffrn_reflns_limit_h_min -11
_diffrn_reflns_limit_k_max 17
_diffrn_reflns_limit_k_min -15
_diffrn_reflns_limit_l_max 23
_diffrn_reflns_limit_l_min -22
_diffrn_reflns_number 22438
_diffrn_reflns_point_group_measured_fraction_full 0.999
_diffrn_reflns_point_group_measured_fraction_max 0.966
_diffrn_reflns_theta_full 67.684
_diffrn_reflns_theta_max 74.304
_diffrn_reflns_theta_min 3.689
_diffrn_source 'microfocus sealed tube'
_exptl_absorpt_coefficient_mu 3.575
_exptl_absorpt_correction_T_max 1.00000
_exptl_absorpt_correction_T_min 0.70516
_exptl_absorpt_correction_type multi-scan
_exptl_absorpt_process_details
;
CrysAlisPro, Agilent Technologies,
Version 1.171.37.31 (release 14-01-2014 CrysAlis171 .NET)
(compiled Jan 14 2014,18:38:05)
Empirical absorption correction using spherical harmonics,
 implemented in SCALE3 ABSPACK scaling algorithm.
;
_exptl_crystal_colour yellow
_exptl_crystal_density_diffrn 1.570
_exptl_crystal_description block
_exptl_crystal_F_000 1488
_exptl_crystal_size_max 0.115
_exptl_crystal_size_mid 0.077
_exptl_crystal_size_min 0.056
_refine_diff_density_max 0.386
_refine_diff_density_min -0.547
_refine_diff_density_rms 0.060
_refine_ls_extinction_method none
_refine_ls_goodness_of_fit_ref 1.033
_refine_ls_hydrogen_treatment constr
_refine_ls_matrix_type full
_refine_ls_number_parameters 935
_refine_ls_number_reflns 12344
_refine_ls_number_restraints 34
_refine_ls_restrained_S_all 1.067
_refine_ls_R_factor_all 0.0722
_refine_ls_R_factor_gt 0.0505
_refine_ls_shift/su_max 0.000
_refine_ls_shift/su_mean 0.000
_refine_ls_structure_factor_coef Fsqd
_refine_ls_weighting_details 'w=1/[\s^2^(Fo^2^)+(0.0510P)^2^+0.4400P] where P=(Fo^2^+2Fc^2^)/3'
_refine_ls_weighting_scheme calc
_refine_ls_wR_factor_gt 0.1190
_refine_ls_wR_factor_ref 0.1348
_reflns_Friedel_coverage 0.000
_reflns_number_gt 9266
_reflns_number_total 12346
_reflns_threshold_expression 'I > 2\s(I)'
_cod_data_source_file c7dt01696d2.cif
_cod_data_source_block 2a
_cod_original_cell_volume 3131.2(3)
_cod_database_code 7043643
_shelx_space_group_comment
;
The symmetry employed for this shelxl refinement is uniquely defined
by the following loop, which should always be used as a source of
symmetry information in preference to the above space-group names.
They are only intended as comments.
;
_shelx_estimated_absorpt_t_min 0.684
_shelx_estimated_absorpt_t_max 0.825
_shelxl_version_number 2013-4

loop_
_space_group_symop_operation_xyz
'x, y, z'
'-x, -y, -z'

loop_
_atom_site_label
_atom_site_type_symbol
_atom_site_fract_x
_atom_site_fract_y
_atom_site_fract_z
_atom_site_U_iso_or_equiv
_atom_site_adp_type
_atom_site_occupancy
_atom_site_site_symmetry_order
_atom_site_calc_flag
_atom_site_refinement_flags_posn
_atom_site_refinement_flags_adp
_atom_site_refinement_flags_occupancy
_atom_site_disorder_assembly
_atom_site_disorder_group
C1 C 0.4926(3) 0.4435(2) 0.16587(17) 0.0346(7) Uani 1 1 d . . . . .
C2 C 0.5161(3) 0.5234(2) 0.19751(19) 0.0387(7) Uani 1 1 d . . . . .
H2 H 0.5357 0.5848 0.1694 0.046 Uiso 1 1 calc R U . . .
C3 C 0.5100(3) 0.5102(3) 0.27004(19) 0.0414(8) Uani 1 1 d . . . . .
H3 H 0.5311 0.5610 0.2928 0.050 Uiso 1 1 calc R U . . .
C4 C 0.4726(3) 0.4218(2) 0.31063(18) 0.0364(7) Uani 1 1 d . . . . .
H4 H 0.4687 0.4122 0.3611 0.044 Uiso 1 1 calc R U . . .
C5 C 0.4409(2) 0.3479(2) 0.27759(16) 0.0292(6) Uani 1 1 d . . . . .
C6 C 0.3752(2) 0.2662(2) 0.32385(16) 0.0297(6) Uani 1 1 d . . . . .
C7 C 0.3046(3) 0.2892(2) 0.38917(16) 0.0345(7) Uani 1 1 d . . . . .
H7 H 0.3033 0.3540 0.4016 0.041 Uiso 1 1 calc R U . . .
C8 C 0.2375(3) 0.2200(3) 0.43555(18) 0.0417(8) Uani 1 1 d . . . . .
H8 H 0.1922 0.2373 0.4797 0.050 Uiso 1 1 calc R U . . .
C9 C 0.2355(3) 0.1259(3) 0.41830(19) 0.0440(8) Uani 1 1 d . . . . .
H9 H 0.1887 0.0787 0.4502 0.053 Uiso 1 1 calc R U . . .
C10 C 0.3019(3) 0.1011(3) 0.35448(18) 0.0404(7) Uani 1 1 d . . . . .
H10 H 0.3001 0.0367 0.3419 0.048 Uiso 1 1 calc R U . . .
C11 C 0.3717(3) 0.1701(2) 0.30813(16) 0.0315(6) Uani 1 1 d . . . . .
C12 C 0.5919(3) 0.1209(3) 0.2583(2) 0.0497(9) Uani 1 1 d . . . . .
H12A H 0.6091 0.1861 0.2674 0.075 Uiso 1 1 calc R U . . .
H12B H 0.6515 0.0981 0.2199 0.075 Uiso 1 1 calc R U . . .
H12C H 0.5861 0.0748 0.3025 0.075 Uiso 1 1 calc R U . . .
C13 C 0.4823(3) 0.3670(2) 0.06297(17) 0.0353(7) Uani 1 1 d . . . . .
C14 C 0.6125(3) 0.2527(2) 0.11568(18) 0.0400(7) Uani 1 1 d . . . . .
C15 C 0.4652(3) 0.1719(2) 0.07144(17) 0.0358(7) Uani 1 1 d . . . . .
C16 C 0.1955(2) 0.3462(2) 0.22064(15) 0.0279(6) Uani 1 1 d . . . . .
C17 C 0.2210(3) 0.4437(2) 0.22124(17) 0.0330(6) Uani 1 1 d . . . . .
H17 H 0.2757 0.4750 0.1827 0.040 Uiso 1 1 calc R U . . .
C18 C 0.1673(3) 0.4954(2) 0.27763(19) 0.0396(7) Uani 1 1 d . . . . .
H18 H 0.1843 0.5620 0.2771 0.048 Uiso 1 1 calc R U . . .
C19 C 0.0888(3) 0.4500(3) 0.33465(18) 0.0413(8) Uani 1 1 d . . . . .
H19 H 0.0523 0.4852 0.3734 0.050 Uiso 1 1 calc R U . . .
C20 C 0.0638(3) 0.3531(3) 0.33489(17) 0.0381(7) Uani 1 1 d . . . . .
H20 H 0.0099 0.3218 0.3740 0.046 Uiso 1 1 calc R U . . .
C21 C 0.1168(3) 0.3013(2) 0.27838(16) 0.0318(6) Uani 1 1 d . . . . .
H21 H 0.0994 0.2347 0.2792 0.038 Uiso 1 1 calc R U . . .
C22 C 0.2351(3) 0.3444(2) 0.06480(16) 0.0337(7) Uani 1 1 d D . . . .
C23B C 0.1625(8) 0.4272(7) 0.0656(7) 0.041(2) Uani 0.5 1 d D . P A 2
H23B H 0.1351 0.4541 0.1097 0.049 Uiso 0.5 1 calc R U P A 2
C24B C 0.1293(9) 0.4713(8) 0.0038(6) 0.055(3) Uani 0.5 1 d D . P A 2
H24B H 0.0835 0.5295 0.0051 0.066 Uiso 0.5 1 calc R U P A 2
C25B C 0.1647(8) 0.4281(9) -0.0604(7) 0.044(2) Uani 0.5 1 d D . P A 2
H25B H 0.1407 0.4542 -0.1029 0.053 Uiso 0.5 1 calc R U P A 2
C26B C 0.2360(18) 0.3461(13) -0.0599(8) 0.063(7) Uani 0.5 1 d D . P A 2
H26B H 0.2681 0.3218 -0.1045 0.075 Uiso 0.5 1 calc R U P A 2
C27 C 0.2629(3) 0.2980(2) 0.00202(17) 0.0376(7) Uani 1 1 d D . . . .
H27A H 0.2994 0.2351 0.0020 0.045 Uiso 0.5 1 calc R U P A 2
H27 H 0.2981 0.2347 0.0044 0.045 Uiso 0.5 1 calc R U P A 1
C28 C 0.1820(3) 0.1712(2) 0.15747(15) 0.0298(6) Uani 1 1 d D . . . .
C29 C 0.0712(3) 0.1865(2) 0.15005(18) 0.0387(7) Uani 1 1 d D . . . .
H29 H 0.0439 0.2515 0.1390 0.046 Uiso 1 1 calc R U . . .
C30 C 0.0017(3) 0.1087(3) 0.1586(2) 0.0450(8) Uani 1 1 d . . . . .
H30 H -0.0728 0.1204 0.1534 0.054 Uiso 1 1 calc R U . . .
C31 C 0.0400(3) 0.0138(3) 0.17478(19) 0.0454(8) Uani 1 1 d . . . . .
H31 H -0.0086 -0.0395 0.1814 0.055 Uiso 1 1 calc R U . . .
C32 C 0.1491(3) -0.0036(2) 0.1812(2) 0.0459(8) Uani 1 1 d . . . . .
H32 H 0.1759 -0.0691 0.1913 0.055 Uiso 1 1 calc R U . . .
C33 C 0.2197(3) 0.0742(2) 0.17305(17) 0.0363(7) Uani 1 1 d D . . . .
H33 H 0.2942 0.0617 0.1781 0.044 Uiso 1 1 calc R U . . .
C34 C 0.6313(3) 0.7915(2) 0.33424(16) 0.0305(6) Uani 1 1 d . . . . .
C35 C 0.5924(3) 0.8192(2) 0.40384(17) 0.0326(6) Uani 1 1 d . . . . .
H35 H 0.6448 0.8241 0.4324 0.039 Uiso 1 1 calc R U . . .
C36 C 0.4802(3) 0.8399(2) 0.43272(18) 0.0369(7) Uani 1 1 d D . . . .
C37B C 0.4348(17) 0.8589(18) 0.5083(9) 0.0475(9) Uani 0.2 1 d D . P B 2
C38 C 0.4022(3) 0.8385(2) 0.3913(2) 0.0403(7) Uani 1 1 d . . . . .
H38 H 0.3258 0.8547 0.4100 0.048 Uiso 1 1 calc R U . . .
C39 C 0.4384(3) 0.8130(2) 0.32195(19) 0.0377(7) Uani 1 1 d . . . . .
C40 C 0.3592(3) 0.8113(3) 0.2735(2) 0.0478(9) Uani 1 1 d . . . . .
C41 C 0.5502(3) 0.7881(2) 0.29488(18) 0.0344(7) Uani 1 1 d . . . . .
H41 H 0.5719 0.7682 0.2479 0.041 Uiso 1 1 calc R U . . .
C42 C 0.8123(3) 0.7882(2) 0.21921(16) 0.0302(6) Uani 1 1 d . . . . .
C43 C 0.7662(3) 0.8635(2) 0.17729(16) 0.0310(6) Uani 1 1 d . . . . .
H43 H 0.6969 0.8935 0.1983 0.037 Uiso 1 1 calc R U . . .
C44 C 0.8178(3) 0.8959(2) 0.10639(17) 0.0354(7) Uani 1 1 d . . . . .
C45 C 0.7651(4) 0.9767(3) 0.06383(18) 0.0462(9) Uani 1 1 d . . . . .
C46 C 0.9191(3) 0.8545(2) 0.07321(18) 0.0412(8) Uani 1 1 d . . . . .
H46 H 0.9540 0.8755 0.0243 0.049 Uiso 1 1 calc R U . . .
C47 C 0.9677(3) 0.7812(2) 0.11411(18) 0.0390(7) Uani 1 1 d . . . . .
C48 C 1.0791(4) 0.7382(3) 0.0819(2) 0.0590(11) Uani 1 1 d . . . . .
C49 C 0.9164(3) 0.7496(2) 0.18483(17) 0.0330(6) Uani 1 1 d . . . . .
H49 H 0.9528 0.7000 0.2113 0.040 Uiso 1 1 calc R U . . .
C50 C 0.7561(2) 0.6323(2) 0.32535(16) 0.0267(6) Uani 1 1 d . . . . .
C51 C 0.7866(2) 0.5611(2) 0.27742(16) 0.0284(6) Uani 1 1 d . . . . .
H51 H 0.8115 0.5818 0.2272 0.034 Uiso 1 1 calc R U . . .
C52 C 0.7812(2) 0.4606(2) 0.30168(16) 0.0297(6) Uani 1 1 d . . . . .
C53 C 0.8149(3) 0.3880(2) 0.24775(18) 0.0371(7) Uani 1 1 d . . . . .
C54 C 0.7449(3) 0.4267(2) 0.37403(17) 0.0317(6) Uani 1 1 d . . . . .
H54 H 0.7416 0.3583 0.3904 0.038 Uiso 1 1 calc R U . . .
C55 C 0.7131(3) 0.4961(2) 0.42231(16) 0.0324(6) Uani 1 1 d . . . . .
C56 C 0.6773(3) 0.4658(2) 0.50169(18) 0.0419(8) Uani 1 1 d . . . . .
C57 C 0.7189(2) 0.5955(2) 0.39761(16) 0.0295(6) Uani 1 1 d . . . . .
H57 H 0.6962 0.6410 0.4319 0.035 Uiso 1 1 calc R U . . .
C58 C 0.8446(2) 0.7962(2) 0.34629(15) 0.0279(6) Uani 1 1 d . . . . .
C59 C 0.9237(2) 0.7390(2) 0.37520(15) 0.0279(6) Uani 1 1 d . . . . .
H59 H 0.9270 0.6701 0.3736 0.034 Uiso 1 1 calc R U . . .
C60 C 0.9992(2) 0.7802(2) 0.40684(16) 0.0308(6) Uani 1 1 d . . . . .
C61 C 1.0795(3) 0.7116(3) 0.43755(18) 0.0370(7) Uani 1 1 d . . . . .
C62 C 0.9985(3) 0.8798(2) 0.40911(16) 0.0327(6) Uani 1 1 d . . . . .
H62 H 1.0495 0.9075 0.4306 0.039 Uiso 1 1 calc R U . . .
C63 C 0.9215(3) 0.9388(2) 0.37926(16) 0.0320(6) Uani 1 1 d . . . . .
C64 C 0.9212(3) 1.0471(2) 0.38143(18) 0.0414(8) Uani 1 1 d . . . . .
C65 C 0.8459(3) 0.8978(2) 0.34893(16) 0.0303(6) Uani 1 1 d . . . . .
H65 H 0.7936 0.9398 0.3294 0.036 Uiso 1 1 calc R U . . .
F1 F 0.5186(6) 0.9009(4) 0.5343(5) 0.0565(16) Uani 0.8 1 d D . P B 1
F2 F 0.4222(4) 0.7747(3) 0.55562(18) 0.0794(12) Uani 0.8 1 d D . P B 1
F3 F 0.3517(3) 0.9189(4) 0.5227(3) 0.0814(15) Uani 0.8 1 d D . P B 1
F4 F 0.25688(18) 0.84807(18) 0.30195(14) 0.0603(6) Uani 1 1 d . . . . .
F5 F 0.3446(2) 0.72060(18) 0.26051(15) 0.0644(7) Uani 1 1 d . . . . .
F6 F 0.3944(2) 0.8643(2) 0.20894(14) 0.0689(7) Uani 1 1 d . . . . .
F7 F 0.8235(6) 1.0583(3) 0.0509(5) 0.109(2) Uani 0.64 1 d . . P C 1
F8 F 0.6626(5) 1.0072(5) 0.0979(2) 0.0951(17) Uani 0.64 1 d . . P C 1
F9 F 0.7530(6) 0.9590(4) 0.0022(3) 0.0766(13) Uani 0.64 1 d . . P C 1
F10 F 1.0911(3) 0.7319(2) 0.01064(15) 0.0903(10) Uani 1 1 d . . . . .
F11 F 1.1628(2) 0.7909(2) 0.0861(2) 0.0962(11) Uani 1 1 d . . . . .
F12 F 1.0967(2) 0.64759(18) 0.11139(15) 0.0796(9) Uani 1 1 d . . . . .
F13 F 0.7536(2) 0.48751(16) 0.53680(11) 0.0553(6) Uani 1 1 d . . . . .
F14 F 0.58386(19) 0.51528(19) 0.53189(11) 0.0570(6) Uani 1 1 d . . . . .
F15 F 0.6593(3) 0.37091(17) 0.51962(13) 0.0804(9) Uani 1 1 d . . . . .
F16 F 0.73690(19) 0.38310(18) 0.20970(13) 0.0591(6) Uani 1 1 d . . . . .
F17 F 0.8311(2) 0.29670(14) 0.27807(12) 0.0563(6) Uani 1 1 d . . . . .
F18 F 0.90930(18) 0.41161(14) 0.19876(11) 0.0472(5) Uani 1 1 d . . . . .
F19 F 1.15424(17) 0.67062(16) 0.38663(11) 0.0475(5) Uani 1 1 d . . . . .
F20 F 1.02853(18) 0.63706(17) 0.48325(12) 0.0540(5) Uani 1 1 d . . . . .
F21 F 1.13760(19) 0.75554(18) 0.47475(13) 0.0596(6) Uani 1 1 d . . . . .
F22 F 1.0224(2) 1.08332(17) 0.35324(16) 0.0697(7) Uani 1 1 d . . . . .
F23 F 0.8922(2) 1.06993(15) 0.44970(11) 0.0584(6) Uani 1 1 d . . . . .
F24 F 0.8514(2) 1.09800(14) 0.34691(13) 0.0569(6) Uani 1 1 d . . . . .
Fe1 Fe 0.46096(4) 0.25406(3) 0.13721(2) 0.02849(12) Uani 1 1 d . . . . .
N1 N 0.4593(2) 0.35579(17) 0.20413(13) 0.0286(5) Uani 1 1 d . . . . .
N2 N 0.4999(2) 0.44983(19) 0.09285(14) 0.0384(6) Uani 1 1 d . . . . .
H2A H 0.5155 0.5059 0.0652 0.046 Uiso 1 1 calc R U . . .
O1 O 0.4890(2) 0.37207(16) -0.00202(11) 0.0398(5) Uani 1 1 d . . . . .
O2 O 0.7066(2) 0.2553(2) 0.09950(16) 0.0548(7) Uani 1 1 d . . . . .
O3 O 0.4717(2) 0.11986(19) 0.02911(14) 0.0514(6) Uani 1 1 d . . . . .
P1 P 0.26765(6) 0.27726(5) 0.14685(4) 0.02645(15) Uani 1 1 d D . . . .
S1 S 0.45948(7) 0.12789(5) 0.23037(4) 0.03365(16) Uani 1 1 d . . . . .
B1 B 0.7597(3) 0.7522(2) 0.30495(18) 0.0285(7) Uani 1 1 d . . . . .
F2AA F 0.7491(12) 1.0534(7) 0.0916(5) 0.0766(13) Uani 0.36 1 d . . P C 2
F1AA F 0.8261(9) 0.9954(9) -0.0022(5) 0.0951(17) Uani 0.36 1 d . . P C 2
F0AA F 0.6721(11) 0.9464(6) 0.0566(9) 0.109(2) Uani 0.36 1 d . . P C 2
F3AA F 0.3495(11) 0.8027(10) 0.5411(7) 0.060(3) Uani 0.2 1 d D . P B 2
F4AA F 0.515(2) 0.869(2) 0.5409(16) 0.085(11) Uani 0.2 1 d D . P B 2
F5AA F 0.3844(17) 0.946(2) 0.5053(14) 0.0814(15) Uani 0.2 1 d D . P B 2
C37A C 0.4430(5) 0.8595(5) 0.5100(3) 0.0475(9) Uani 0.8 1 d D . P B 1
C25A C 0.2122(8) 0.4380(8) -0.0679(7) 0.044(2) Uani 0.5 1 d D . P A 1
H25A H 0.2082 0.4727 -0.1136 0.053 Uiso 0.5 1 calc R U P A 1
C24A C 0.1883(8) 0.4869(8) -0.0080(6) 0.055(3) Uani 0.5 1 d D . P A 1
H24A H 0.1610 0.5531 -0.0123 0.066 Uiso 0.5 1 calc R U P A 1
C23A C 0.2026(9) 0.4431(7) 0.0581(7) 0.041(2) Uani 0.5 1 d D . P A 1
H23A H 0.1905 0.4794 0.0982 0.049 Uiso 0.5 1 calc R U P A 1
C26A C 0.2417(12) 0.3400(10) -0.0632(7) 0.031(4) Uani 0.5 1 d D . P A 1
H26A H 0.2473 0.3031 -0.1025 0.037 Uiso 0.5 1 calc R U P A 1

loop_
_atom_site_aniso_label
_atom_site_aniso_U_11
_atom_site_aniso_U_22
_atom_site_aniso_U_33
_atom_site_aniso_U_23
_atom_site_aniso_U_13
_atom_site_aniso_U_12
C1 0.0405(17) 0.0322(15) 0.0286(15) -0.0042(12) -0.0005(13) -0.0094(13)
C2 0.0436(18) 0.0287(15) 0.0415(18) -0.0058(13) -0.0018(14) -0.0111(13)
C3 0.0424(18) 0.0393(17) 0.0459(19) -0.0204(15) -0.0061(15) -0.0117(14)
C4 0.0390(16) 0.0395(17) 0.0326(16) -0.0141(13) -0.0055(13) -0.0072(13)
C5 0.0301(14) 0.0324(15) 0.0259(14) -0.0093(12) -0.0038(12) -0.0039(12)
C6 0.0339(15) 0.0322(15) 0.0247(14) -0.0055(11) -0.0091(12) -0.0004(12)
C7 0.0388(16) 0.0420(17) 0.0228(14) -0.0052(12) -0.0057(12) -0.0042(13)
C8 0.0411(18) 0.056(2) 0.0254(15) -0.0006(14) -0.0048(13) -0.0039(16)
C9 0.0445(19) 0.048(2) 0.0345(18) 0.0077(15) -0.0036(15) -0.0106(15)
C10 0.0493(19) 0.0352(16) 0.0375(18) 0.0007(14) -0.0132(15) -0.0065(14)
C11 0.0377(16) 0.0336(15) 0.0240(14) -0.0009(12) -0.0097(12) -0.0022(12)
C12 0.049(2) 0.059(2) 0.043(2) -0.0104(17) -0.0145(17) 0.0124(17)
C13 0.0414(17) 0.0290(15) 0.0320(16) -0.0038(12) 0.0007(13) -0.0103(13)
C14 0.049(2) 0.0360(17) 0.0330(17) -0.0141(13) 0.0004(15) -0.0025(14)
C15 0.0416(17) 0.0311(15) 0.0335(16) -0.0035(13) -0.0063(13) -0.0005(13)
C16 0.0346(15) 0.0247(13) 0.0262(14) -0.0060(11) -0.0087(12) -0.0009(11)
C17 0.0393(16) 0.0263(14) 0.0339(16) -0.0056(12) -0.0074(13) -0.0039(12)
C18 0.0501(19) 0.0294(15) 0.0422(18) -0.0150(14) -0.0108(15) 0.0002(14)
C19 0.0457(18) 0.0436(18) 0.0362(18) -0.0187(15) -0.0071(15) 0.0068(15)
C20 0.0393(17) 0.0468(18) 0.0274(15) -0.0057(13) -0.0050(13) -0.0017(14)
C21 0.0403(16) 0.0293(14) 0.0270(15) -0.0034(12) -0.0096(13) -0.0038(12)
C22 0.0515(18) 0.0254(14) 0.0253(15) -0.0028(11) -0.0097(13) -0.0078(13)
C23B 0.069(7) 0.025(3) 0.031(3) -0.004(2) -0.017(5) -0.001(4)
C24B 0.091(7) 0.037(4) 0.045(4) -0.008(3) -0.032(6) 0.023(5)
C25B 0.071(7) 0.034(3) 0.031(3) 0.001(2) -0.023(5) -0.009(5)
C26B 0.112(14) 0.054(12) 0.020(8) -0.013(7) 0.004(7) -0.035(8)
C27 0.0540(19) 0.0296(15) 0.0313(17) -0.0081(13) -0.0108(15) -0.0039(14)
C28 0.0424(16) 0.0244(13) 0.0233(14) -0.0057(11) -0.0068(12) -0.0039(12)
C29 0.0454(18) 0.0314(16) 0.0420(18) -0.0063(13) -0.0140(15) -0.0036(14)
C30 0.0449(19) 0.046(2) 0.048(2) -0.0125(16) -0.0122(16) -0.0101(16)
C31 0.060(2) 0.0369(17) 0.0426(19) -0.0042(15) -0.0145(17) -0.0214(16)
C32 0.069(2) 0.0273(16) 0.048(2) -0.0011(14) -0.0259(18) -0.0097(16)
C33 0.0506(19) 0.0275(14) 0.0341(16) -0.0043(12) -0.0148(14) -0.0060(13)
C34 0.0381(16) 0.0223(13) 0.0310(15) -0.0017(11) -0.0066(13) -0.0085(11)
C35 0.0352(15) 0.0252(14) 0.0347(16) 0.0010(12) -0.0043(13) -0.0057(12)
C36 0.0401(17) 0.0253(14) 0.0406(18) 0.0013(13) -0.0022(14) -0.0038(12)
C37B 0.048(2) 0.0442(19) 0.043(2) -0.0077(16) 0.0078(17) -0.0085(17)
C38 0.0382(17) 0.0266(15) 0.051(2) 0.0037(14) -0.0052(15) -0.0031(13)
C39 0.0362(16) 0.0278(15) 0.050(2) 0.0034(14) -0.0139(15) -0.0075(12)
C40 0.047(2) 0.0422(19) 0.055(2) 0.0024(17) -0.0164(17) -0.0074(16)
C41 0.0391(16) 0.0246(14) 0.0409(17) -0.0021(12) -0.0119(14) -0.0050(12)
C42 0.0404(16) 0.0219(13) 0.0310(15) -0.0054(11) -0.0106(13) -0.0071(11)
C43 0.0437(17) 0.0217(13) 0.0296(15) -0.0041(11) -0.0110(13) -0.0048(12)
C44 0.0563(19) 0.0220(13) 0.0314(16) -0.0036(12) -0.0159(14) -0.0051(13)
C45 0.079(3) 0.0330(17) 0.0302(17) -0.0022(13) -0.0193(17) -0.0040(17)
C46 0.063(2) 0.0283(15) 0.0294(16) -0.0031(13) -0.0033(15) -0.0124(15)
C47 0.0506(19) 0.0270(14) 0.0364(17) -0.0075(13) -0.0007(14) -0.0066(13)
C48 0.069(3) 0.0363(19) 0.056(2) -0.0016(17) 0.016(2) -0.0017(18)
C49 0.0450(17) 0.0214(13) 0.0320(15) -0.0019(11) -0.0074(13) -0.0050(12)
C50 0.0298(14) 0.0219(13) 0.0302(14) -0.0021(11) -0.0101(12) -0.0046(11)
C51 0.0368(15) 0.0232(13) 0.0277(14) -0.0031(11) -0.0112(12) -0.0051(11)
C52 0.0357(15) 0.0234(13) 0.0332(15) -0.0064(11) -0.0128(13) -0.0013(11)
C53 0.0509(19) 0.0258(14) 0.0356(17) -0.0065(13) -0.0107(15) -0.0003(13)
C54 0.0412(16) 0.0222(13) 0.0333(16) -0.0023(11) -0.0109(13) -0.0051(12)
C55 0.0412(16) 0.0258(14) 0.0298(15) 0.0004(12) -0.0085(13) -0.0056(12)
C56 0.063(2) 0.0285(15) 0.0340(17) -0.0025(13) -0.0108(16) -0.0063(15)
C57 0.0372(15) 0.0236(13) 0.0286(14) -0.0063(11) -0.0071(12) -0.0047(11)
C58 0.0351(15) 0.0237(13) 0.0236(14) -0.0035(11) -0.0021(12) -0.0060(11)
C59 0.0339(14) 0.0274(14) 0.0226(13) -0.0040(11) -0.0052(11) -0.0043(11)
C60 0.0327(15) 0.0342(15) 0.0249(14) -0.0067(12) -0.0027(12) -0.0043(12)
C61 0.0352(16) 0.0453(18) 0.0345(17) -0.0133(14) -0.0112(13) -0.0023(14)
C62 0.0377(16) 0.0343(15) 0.0269(15) -0.0049(12) -0.0058(12) -0.0110(13)
C63 0.0429(17) 0.0257(14) 0.0249(14) -0.0021(11) -0.0006(12) -0.0133(12)
C64 0.060(2) 0.0306(16) 0.0357(17) -0.0025(13) -0.0116(16) -0.0164(15)
C65 0.0390(16) 0.0239(13) 0.0273(14) -0.0034(11) -0.0053(12) -0.0047(12)
F1 0.063(3) 0.057(2) 0.048(3) -0.0202(18) -0.003(2) -0.002(2)
F2 0.122(3) 0.071(2) 0.0389(17) 0.0046(15) -0.001(2) -0.049(3)
F3 0.047(3) 0.126(4) 0.070(3) -0.046(3) 0.001(2) 0.025(2)
F4 0.0419(11) 0.0635(14) 0.0783(17) -0.0052(12) -0.0238(11) 0.0072(10)
F5 0.0613(14) 0.0576(14) 0.0877(18) -0.0216(13) -0.0360(13) -0.0041(11)
F6 0.0583(14) 0.0921(19) 0.0569(15) 0.0146(13) -0.0248(12) -0.0135(13)
F7 0.123(4) 0.039(2) 0.184(6) 0.037(3) -0.098(4) -0.025(3)
F8 0.099(3) 0.111(4) 0.049(2) 0.025(2) 0.001(2) 0.056(3)
F9 0.136(4) 0.059(2) 0.052(2) -0.0234(19) -0.056(3) 0.034(3)
F10 0.105(2) 0.089(2) 0.0529(16) -0.0122(15) 0.0256(15) 0.0225(18)
F11 0.0500(15) 0.0751(19) 0.156(3) -0.034(2) 0.0018(17) -0.0002(14)
F12 0.0904(19) 0.0482(14) 0.0732(18) 0.0029(12) 0.0226(14) 0.0251(13)
F13 0.0823(15) 0.0505(12) 0.0391(11) -0.0010(9) -0.0306(11) 0.0061(11)
F14 0.0595(13) 0.0745(16) 0.0346(11) -0.0118(10) -0.0026(10) -0.0052(12)
F15 0.159(3) 0.0357(12) 0.0380(12) 0.0027(10) -0.0024(15) -0.0371(15)
F16 0.0659(14) 0.0621(14) 0.0648(15) -0.0391(12) -0.0304(12) 0.0071(11)
F17 0.0963(17) 0.0234(9) 0.0442(12) -0.0063(8) -0.0066(11) 0.0044(10)
F18 0.0593(12) 0.0375(10) 0.0398(11) -0.0096(8) 0.0004(9) 0.0032(9)
F19 0.0523(12) 0.0504(12) 0.0386(11) -0.0110(9) -0.0083(9) 0.0129(9)
F20 0.0518(12) 0.0596(13) 0.0466(12) 0.0144(10) -0.0150(10) -0.0019(10)
F21 0.0597(13) 0.0644(14) 0.0736(16) -0.0321(12) -0.0430(12) 0.0118(11)
F22 0.0692(15) 0.0385(12) 0.095(2) -0.0014(12) -0.0037(14) -0.0293(11)
F23 0.1065(18) 0.0327(10) 0.0406(12) -0.0122(9) -0.0199(12) -0.0081(11)
F24 0.0923(17) 0.0244(9) 0.0621(14) -0.0016(9) -0.0353(13) -0.0040(10)
Fe1 0.0375(3) 0.0240(2) 0.0232(2) -0.00553(17) -0.00299(19) -0.00417(18)
N1 0.0342(13) 0.0252(11) 0.0251(12) -0.0047(9) -0.0018(10) -0.0066(10)
N2 0.0555(17) 0.0282(13) 0.0295(13) -0.0022(11) -0.0038(12) -0.0134(12)
O1 0.0578(14) 0.0351(11) 0.0246(11) -0.0030(9) -0.0031(10) -0.0142(10)
O2 0.0411(14) 0.0589(17) 0.0618(18) -0.0238(14) 0.0035(12) -0.0058(12)
O3 0.0690(17) 0.0468(14) 0.0450(14) -0.0267(12) -0.0161(13) 0.0053(12)
P1 0.0372(4) 0.0190(3) 0.0230(3) -0.0028(3) -0.0055(3) -0.0042(3)
S1 0.0455(4) 0.0264(3) 0.0294(4) -0.0042(3) -0.0092(3) 0.0002(3)
B1 0.0330(17) 0.0238(15) 0.0301(16) -0.0039(12) -0.0087(14) -0.0044(13)
F2AA 0.136(4) 0.059(2) 0.052(2) -0.0234(19) -0.056(3) 0.034(3)
F1AA 0.099(3) 0.111(4) 0.049(2) 0.025(2) 0.001(2) 0.056(3)
F0AA 0.123(4) 0.039(2) 0.184(6) 0.037(3) -0.098(4) -0.025(3)
F3AA 0.067(8) 0.062(8) 0.047(7) -0.027(6) 0.014(6) -0.035(7)
F4AA 0.047(13) 0.18(3) 0.030(8) -0.031(16) -0.026(9) 0.062(16)
F5AA 0.047(3) 0.126(4) 0.070(3) -0.046(3) 0.001(2) 0.025(2)
C37A 0.048(2) 0.0442(19) 0.043(2) -0.0077(16) 0.0078(17) -0.0085(17)
C25A 0.071(7) 0.034(3) 0.031(3) 0.001(2) -0.023(5) -0.009(5)
C24A 0.091(7) 0.037(4) 0.045(4) -0.008(3) -0.032(6) 0.023(5)
C23A 0.069(7) 0.025(3) 0.031(3) -0.004(2) -0.017(5) -0.001(4)
C26A 0.048(7) 0.022(7) 0.031(8) -0.002(5) -0.025(6) 0.004(5)

loop_
_atom_type_symbol
_atom_type_description
_atom_type_scat_dispersion_real
_atom_type_scat_dispersion_imag
_atom_type_scat_source
C C 0.0181 0.0091 'International Tables Vol C Tables 4.2.6.8 and 6.1.1.4'
H H 0.0000 0.0000 'International Tables Vol C Tables 4.2.6.8 and 6.1.1.4'
F F 0.0727 0.0534 'International Tables Vol C Tables 4.2.6.8 and 6.1.1.4'
Fe Fe -1.1336 3.1974 'International Tables Vol C Tables 4.2.6.8 and 6.1.1.4'
N N 0.0311 0.0180 'International Tables Vol C Tables 4.2.6.8 and 6.1.1.4'
O O 0.0492 0.0322 'International Tables Vol C Tables 4.2.6.8 and 6.1.1.4'
P P 0.2955 0.4335 'International Tables Vol C Tables 4.2.6.8 and 6.1.1.4'
S S 0.3331 0.5567 'International Tables Vol C Tables 4.2.6.8 and 6.1.1.4'
B B 0.0090 0.0039 'International Tables Vol C Tables 4.2.6.8 and 6.1.1.4'

loop_
_geom_angle_atom_site_label_1
_geom_angle_atom_site_label_2
_geom_angle_atom_site_label_3
_geom_angle
N1 C1 N2 115.2(3)
N1 C1 C2 123.4(3)
N2 C1 C2 121.4(3)
C3 C2 C1 117.7(3)
C2 C3 C4 119.7(3)
C5 C4 C3 120.2(3)
N1 C5 C4 120.4(3)
N1 C5 C6 120.7(2)
C4 C5 C6 118.5(3)
C11 C6 C7 116.3(3)
C11 C6 C5 127.1(3)
C7 C6 C5 116.5(3)
C8 C7 C6 121.7(3)
C9 C8 C7 120.6(3)
C10 C9 C8 119.4(3)
C9 C10 C11 120.2(3)
C10 C11 C6 121.7(3)
C10 C11 S1 116.3(2)
C6 C11 S1 121.9(2)
O1 C13 N2 119.8(3)
O1 C13 Fe1 130.3(2)
N2 C13 Fe1 109.7(2)
O2 C14 Fe1 176.6(4)
O3 C15 Fe1 177.8(3)
C21 C16 C17 118.7(3)
C21 C16 P1 120.5(2)
C17 C16 P1 120.7(2)
C18 C17 C16 120.6(3)
C19 C18 C17 120.1(3)
C18 C19 C20 119.7(3)
C19 C20 C21 120.4(3)
C20 C21 C16 120.4(3)
C23A C22 C27 117.8(6)
C27 C22 C23B 118.0(6)
C23A C22 P1 123.9(6)
C27 C22 P1 117.3(2)
C23B C22 P1 123.0(6)
C24B C23B C22 122.3(11)
C23B C24B C25B 118.7(11)
C26B C25B C24B 117.9(12)
C27 C26B C25B 123.5(13)
C26B C27 C22 118.2(8)
C26A C27 C22 123.2(6)
C33 C28 C29 117.9(3)
C33 C28 P1 123.7(2)
C29 C28 P1 118.4(2)
C30 C29 C28 121.0(3)
C29 C30 C31 120.3(3)
C30 C31 C32 120.0(3)
C31 C32 C33 120.2(3)
C32 C33 C28 120.7(3)
C41 C34 C35 115.6(3)
C41 C34 B1 121.7(3)
C35 C34 B1 122.3(3)
C36 C35 C34 122.6(3)
C38 C36 C35 120.3(3)
C38 C36 C37B 115.6(9)
C35 C36 C37B 124.0(9)
C38 C36 C37A 120.0(4)
C35 C36 C37A 119.7(4)
F5AA C37B F4AA 104(2)
F5AA C37B F3AA 100.9(19)
F4AA C37B F3AA 120(2)
F5AA C37B C36 106.5(17)
F4AA C37B C36 111.2(19)
F3AA C37B C36 112.2(14)
C39 C38 C36 118.3(3)
C38 C39 C41 120.8(3)
C38 C39 C40 121.4(3)
C41 C39 C40 117.8(3)
F5 C40 F6 106.5(3)
F5 C40 F4 106.3(3)
F6 C40 F4 106.2(3)
F5 C40 C39 112.4(3)
F6 C40 C39 112.5(3)
F4 C40 C39 112.5(3)
C34 C41 C39 122.4(3)
C43 C42 C49 115.2(3)
C43 C42 B1 124.6(3)
C49 C42 B1 119.9(3)
C44 C43 C42 122.4(3)
C43 C44 C46 121.0(3)
C43 C44 C45 120.4(3)
C46 C44 C45 118.5(3)
F2AA C45 F0AA 110.0(8)
F2AA C45 F1AA 108.6(8)
F0AA C45 F1AA 105.4(8)
F9 C45 F7 105.9(5)
F9 C45 F8 104.4(4)
F7 C45 F8 102.8(5)
F2AA C45 C44 113.4(4)
F9 C45 C44 116.4(3)
F0AA C45 C44 108.2(4)
F1AA C45 C44 111.0(5)
F7 C45 C44 111.3(3)
F8 C45 C44 114.7(3)
C47 C46 C44 117.6(3)
C49 C47 C46 121.2(3)
C49 C47 C48 119.3(3)
C46 C47 C48 119.5(3)
F11 C48 F12 107.3(4)
F11 C48 F10 105.6(3)
F12 C48 F10 105.3(3)
F11 C48 C47 113.3(3)
F12 C48 C47 113.4(3)
F10 C48 C47 111.4(4)
C47 C49 C42 122.4(3)
C57 C50 C51 115.3(3)
C57 C50 B1 117.5(3)
C51 C50 B1 127.2(3)
C52 C51 C50 121.8(3)
C54 C52 C51 121.3(3)
C54 C52 C53 119.4(3)
C51 C52 C53 119.3(3)
F17 C53 F18 106.5(3)
F17 C53 F16 106.5(3)
F18 C53 F16 105.8(3)
F17 C53 C52 113.3(3)
F18 C53 C52 112.6(3)
F16 C53 C52 111.6(3)
C52 C54 C55 117.8(3)
C57 C55 C54 120.4(3)
C57 C55 C56 118.4(3)
C54 C55 C56 121.2(3)
F15 C56 F13 106.5(3)
F15 C56 F14 107.7(3)
F13 C56 F14 104.1(3)
F15 C56 C55 114.1(3)
F13 C56 C55 111.8(3)
F14 C56 C55 111.9(3)
C55 C57 C50 123.4(3)
C59 C58 C65 116.2(3)
C59 C58 B1 123.4(2)
C65 C58 B1 120.2(3)
C58 C59 C60 121.8(3)
C62 C60 C59 120.9(3)
C62 C60 C61 121.7(3)
C59 C60 C61 117.4(3)
F19 C61 F21 106.6(3)
F19 C61 F20 106.0(3)
F21 C61 F20 106.0(3)
F19 C61 C60 112.5(3)
F21 C61 C60 112.9(3)
F20 C61 C60 112.3(3)
C60 C62 C63 118.4(3)
C65 C63 C62 120.6(3)
C65 C63 C64 121.0(3)
C62 C63 C64 118.3(3)
F24 C64 F22 107.2(3)
F24 C64 F23 105.8(3)
F22 C64 F23 105.9(3)
F24 C64 C63 114.0(3)
F22 C64 C63 111.6(3)
F23 C64 C63 111.8(3)
C63 C65 C58 122.0(3)
C15 Fe1 C14 89.63(15)
C15 Fe1 C13 91.60(14)
C14 Fe1 C13 82.04(15)
C15 Fe1 N1 175.11(12)
C14 Fe1 N1 89.27(12)
C13 Fe1 N1 83.54(12)
C15 Fe1 S1 93.46(10)
C14 Fe1 S1 90.76(12)
C13 Fe1 S1 171.17(10)
N1 Fe1 S1 91.31(7)
C15 Fe1 P1 89.04(11)
C14 Fe1 P1 169.72(12)
C13 Fe1 P1 87.80(10)
N1 Fe1 P1 91.20(7)
S1 Fe1 P1 99.50(3)
C1 N1 C5 117.8(2)
C1 N1 Fe1 110.65(19)
C5 N1 Fe1 131.2(2)
C1 N2 C13 119.6(3)
C28 P1 C22 99.75(13)
C28 P1 C16 103.55(13)
C22 P1 C16 105.49(14)
C28 P1 Fe1 119.36(10)
C22 P1 Fe1 112.39(11)
C16 P1 Fe1 114.47(9)
C11 S1 C12 98.95(16)
C11 S1 Fe1 105.93(10)
C12 S1 Fe1 110.18(14)
C34 B1 C58 111.1(2)
C34 B1 C42 114.0(2)
C58 B1 C42 103.7(2)
C34 B1 C50 104.9(2)
C58 B1 C50 109.4(2)
C42 B1 C50 113.9(2)
F3 C37A F1 105.1(6)
F3 C37A F2 108.2(5)
F1 C37A F2 103.2(5)
F3 C37A C36 113.6(5)
F1 C37A C36 114.4(6)
F2 C37A C36 111.5(5)
C26A C25A C24A 121.3(12)
C25A C24A C23A 122.0(11)
C24A C23A C22 118.4(11)
C25A C26A C27 116.0(12)

loop_
_geom_bond_atom_site_label_1
_geom_bond_atom_site_label_2
_geom_bond_distance
C1 N1 1.358(4)
C1 N2 1.374(4)
C1 C2 1.399(4)
C2 C3 1.364(5)
C3 C4 1.393(5)
C4 C5 1.386(4)
C5 N1 1.364(4)
C5 C6 1.487(4)
C6 C11 1.399(4)
C6 C7 1.410(4)
C7 C8 1.381(5)
C8 C9 1.379(5)
C9 C10 1.376(5)
C10 C11 1.395(4)
C11 S1 1.769(3)
C12 S1 1.828(4)
C13 O1 1.223(4)
C13 N2 1.391(4)
C13 Fe1 1.947(3)
C14 O2 1.130(4)
C14 Fe1 1.817(4)
C15 O3 1.138(4)
C15 Fe1 1.792(3)
C16 C21 1.391(4)
C16 C17 1.397(4)
C16 P1 1.833(3)
C17 C18 1.387(4)
C18 C19 1.384(5)
C19 C20 1.385(5)
C20 C21 1.388(4)
C22 C23A 1.389(10)
C22 C27 1.399(4)
C22 C23B 1.405(10)
C22 P1 1.832(3)
C23B C24B 1.396(10)
C24B C25B 1.404(11)
C25B C26B 1.387(12)
C26B C27 1.381(11)
C27 C26A 1.382(9)
C28 C33 1.402(4)
C28 C29 1.407(4)
C28 P1 1.813(3)
C29 C30 1.379(5)
C30 C31 1.381(5)
C31 C32 1.385(5)
C32 C33 1.389(4)
C34 C41 1.393(4)
C34 C35 1.404(4)
C34 B1 1.636(5)
C35 C36 1.392(4)
C36 C38 1.387(5)
C36 C37B 1.479(16)
C36 C37A 1.500(6)
C37B F5AA 1.320(15)
C37B F4AA 1.318(14)
C37B F3AA 1.325(14)
C38 C39 1.385(5)
C39 C41 1.394(5)
C39 C40 1.501(5)
C40 F5 1.334(4)
C40 F6 1.341(4)
C40 F4 1.348(4)
C42 C43 1.402(4)
C42 C49 1.407(4)
C42 B1 1.641(4)
C43 C44 1.385(4)
C44 C46 1.388(5)
C44 C45 1.498(5)
C45 F2AA 1.228(8)
C45 F9 1.282(5)
C45 F0AA 1.287(10)
C45 F1AA 1.313(9)
C45 F7 1.334(6)
C45 F8 1.350(6)
C46 C47 1.388(5)
C47 C49 1.379(4)
C47 C48 1.490(5)
C48 F11 1.318(5)
C48 F12 1.325(5)
C48 F10 1.355(5)
C50 C57 1.389(4)
C50 C51 1.406(4)
C50 B1 1.643(4)
C51 C52 1.398(4)
C52 C54 1.380(4)
C52 C53 1.504(4)
C53 F17 1.335(4)
C53 F18 1.340(4)
C53 F16 1.346(4)
C54 C55 1.394(4)
C55 C57 1.386(4)
C55 C56 1.491(4)
C56 F15 1.323(4)
C56 F13 1.346(4)
C56 F14 1.350(4)
C58 C59 1.387(4)
C58 C65 1.406(4)
C58 B1 1.639(4)
C59 C60 1.406(4)
C60 C62 1.375(4)
C60 C61 1.493(5)
C61 F19 1.335(4)
C61 F21 1.339(4)
C61 F20 1.339(4)
C62 C63 1.389(5)
C63 C65 1.388(4)
C63 C64 1.494(4)
C64 F24 1.320(4)
C64 F22 1.335(4)
C64 F23 1.348(4)
F1 C37A 1.322(7)
F2 C37A 1.359(7)
F3 C37A 1.346(6)
Fe1 N1 2.016(2)
Fe1 S1 2.3161(9)
Fe1 P1 2.3532(9)
C25A C26A 1.371(11)
C25A C24A 1.373(11)
C24A C23A 1.375(11)

loop_
_geom_hbond_atom_site_label_D
_geom_hbond_atom_site_label_H
_geom_hbond_atom_site_label_A
_geom_hbond_distance_DH
_geom_hbond_distance_HA
_geom_hbond_distance_DA
_geom_hbond_angle_DHA
_geom_hbond_site_symmetry_A
N2 H2A O1 0.88 1.94 2.800(4) 165.3 2_665
C21 H21 F22 0.95 2.46 3.298(4) 146.7 1_445
C33 H33 S1 0.95 2.72 3.537(3) 144.0 .
C4 H4 F14 0.95 2.34 3.161(4) 144.6 2_666
